data_7239775
loop_
_publ_author_name
'Singh, Ajeet'
'Torubaev, Yury'
'Ansari, Shagufi N.'
'Singh, Sandip K.'
'Mobin, Shaikh M.'
'Mathur, Pradeep'

_publ_section_title
;
 The borderline: exploring the structural landscape of triptycene in
 cocrystallization with ferrocene
;
_journal_issue 8
_journal_name_full CrystEngComm
_journal_page_first 1314
_journal_page_last 1320
_journal_paper_doi 10.1039/C9CE01734H
_journal_volume 22
_journal_year 2020
_chemical_formula_moiety 'C10 H10 Fe, C20 H14'
_chemical_formula_sum 'C30 H24 Fe'
_chemical_formula_weight 440.34
_chemical_name_systematic 'Fc Trip'
_space_group_crystal_system triclinic
_space_group_IT_number 2
_space_group_name_Hall '-P 1'
_space_group_name_H-M_alt 'P -1'
_atom_sites_solution_hydrogens geom
_atom_sites_solution_primary dual
_audit_creation_date 2019-10-26
_audit_creation_method
;
Olex2 1.2
(compiled 2018.05.29 svn.r3508 for OlexSys, GUI svn.r5506)
;
_audit_update_record
;
2019-10-26 deposited with the CCDC.	2020-01-20 downloaded from the CCDC.
;
_cell_angle_alpha 67.835(5)
_cell_angle_beta 71.685(5)
_cell_angle_gamma 86.556(5)
_cell_formula_units_Z 2
_cell_length_a 9.4217(5)
_cell_length_b 10.3198(6)
_cell_length_c 13.0913(6)
_cell_measurement_reflns_used 5563
_cell_measurement_temperature 293
_cell_measurement_theta_max 30.6760
_cell_measurement_theta_min 3.9570
_cell_volume 1116.61(12)
_computing_cell_refinement
;
CrysAlisPro, Agilent Technologies,
Version 1.171.37.35 (release 13-08-2014 CrysAlis171 .NET)
(compiled Aug 13 2014,18:06:01)
;
_computing_data_collection
;
CrysAlisPro, Agilent Technologies,
Version 1.171.37.35 (release 13-08-2014 CrysAlis171 .NET)
(compiled Aug 13 2014,18:06:01)
;
_computing_data_reduction
;
CrysAlisPro, Agilent Technologies,
Version 1.171.37.35 (release 13-08-2014 CrysAlis171 .NET)
(compiled Aug 13 2014,18:06:01)
;
_computing_molecular_graphics 'Olex2 (Dolomanov et al., 2009)'
_computing_publication_material 'Olex2 (Dolomanov et al., 2009)'
_computing_structure_refinement 'ShelXL (Sheldrick, 2015)'
_computing_structure_solution 'ShelXT (Sheldrick, 2015)'
_diffrn_ambient_temperature 293
_diffrn_detector 'CCD plate'
_diffrn_detector_area_resol_mean 16.0309
_diffrn_detector_type Eos
_diffrn_measured_fraction_theta_full 0.998
_diffrn_measured_fraction_theta_max 0.914
_diffrn_measurement_details
;
#__ type_ start__ end____ width___ exp.time_
  1 omega    0.00   93.00   1.0000   38.0000
omega____ theta____ kappa____ phi______ frames
    -       25.3597   37.0000  -60.0000 93

#__ type_ start__ end____ width___ exp.time_
  2 omega   37.00   67.00   1.0000   38.0000
omega____ theta____ kappa____ phi______ frames
    -       25.3597  -99.0000  -90.0000 30

#__ type_ start__ end____ width___ exp.time_
  3 omega   35.00   67.00   1.0000   38.0000
omega____ theta____ kappa____ phi______ frames
    -       25.3597  -99.0000 -180.0000 32

#__ type_ start__ end____ width___ exp.time_
  4 omega  -18.00   67.00   1.0000   38.0000
omega____ theta____ kappa____ phi______ frames
    -       25.3597  -99.0000   30.0000 85

#__ type_ start__ end____ width___ exp.time_
  5 omega  -20.00   57.00   1.0000   38.0000
omega____ theta____ kappa____ phi______ frames
    -       25.3597  -99.0000  120.0000 77

#__ type_ start__ end____ width___ exp.time_
  6 omega  -42.00   51.00   1.0000   38.0000
omega____ theta____ kappa____ phi______ frames
    -       25.3597  -37.0000  120.0000 93

#__ type_ start__ end____ width___ exp.time_
  7 omega   35.00   63.00   1.0000   38.0000
omega____ theta____ kappa____ phi______ frames
    -       25.3597  178.0000  120.0000 28

#__ type_ start__ end____ width___ exp.time_
  8 omega   54.00   86.00   1.0000   38.0000
omega____ theta____ kappa____ phi______ frames
    -       25.3597  178.0000   30.0000 32
;
_diffrn_measurement_device 'four-circle diffractometer'
_diffrn_measurement_device_type 'SuperNova, Dual, Cu at zero, Eos'
_diffrn_measurement_method '\w scans'
_diffrn_orient_matrix_UB_11 -0.0242168000
_diffrn_orient_matrix_UB_12 0.0691612000
_diffrn_orient_matrix_UB_13 -0.0162688000
_diffrn_orient_matrix_UB_21 0.0635609000
_diffrn_orient_matrix_UB_22 0.0238596000
_diffrn_orient_matrix_UB_23 0.0076311000
_diffrn_orient_matrix_UB_31 0.0411109000
_diffrn_orient_matrix_UB_32 0.0134130000
_diffrn_orient_matrix_UB_33 -0.0589739000
_diffrn_radiation_monochromator mirror
_diffrn_radiation_probe x-ray
_diffrn_radiation_type MoK\a
_diffrn_radiation_wavelength 0.71073
_diffrn_reflns_av_R_equivalents 0.0331
_diffrn_reflns_av_unetI/netI 0.0422
_diffrn_reflns_Laue_measured_fraction_full 0.998
_diffrn_reflns_Laue_measured_fraction_max 0.914
_diffrn_reflns_limit_h_max 14
_diffrn_reflns_limit_h_min -11
_diffrn_reflns_limit_k_max 15
_diffrn_reflns_limit_k_min -15
_diffrn_reflns_limit_l_max 19
_diffrn_reflns_limit_l_min -18
_diffrn_reflns_number 13361
_diffrn_reflns_point_group_measured_fraction_full 0.998
_diffrn_reflns_point_group_measured_fraction_max 0.914
_diffrn_reflns_theta_full 26.000
_diffrn_reflns_theta_max 32.213
_diffrn_reflns_theta_min 3.021
_diffrn_source 'SuperNova (Mo) X-ray Source'
_exptl_absorpt_coefficient_mu 0.690
_exptl_absorpt_correction_T_max 1.00000
_exptl_absorpt_correction_T_min 0.71328
_exptl_absorpt_correction_type multi-scan
_exptl_absorpt_process_details
;
CrysAlisPro, Agilent Technologies,
Version 1.171.37.35 (release 13-08-2014 CrysAlis171 .NET)
(compiled Aug 13 2014,18:06:01)
Empirical absorption correction using spherical harmonics,
 implemented in SCALE3 ABSPACK scaling algorithm.
;
_exptl_crystal_colour orange
_exptl_crystal_colour_primary orange
_exptl_crystal_density_diffrn 1.310
_exptl_crystal_description prism
_exptl_crystal_F_000 460
_exptl_crystal_preparation 'Hexane chloroform'
_exptl_crystal_recrystallization_method 'Hexane Chlorofrom'
_exptl_crystal_size_max 0.45
_exptl_crystal_size_mid 0.38
_exptl_crystal_size_min 0.3
_refine_diff_density_max 0.362
_refine_diff_density_min -0.521
_refine_diff_density_rms 0.062
_refine_ls_extinction_method none
_refine_ls_goodness_of_fit_ref 1.028
_refine_ls_hydrogen_treatment constr
_refine_ls_matrix_type full
_refine_ls_number_parameters 280
_refine_ls_number_reflns 7220
_refine_ls_number_restraints 0
_refine_ls_restrained_S_all 1.028
_refine_ls_R_factor_all 0.0733
_refine_ls_R_factor_gt 0.0538
_refine_ls_shift/su_max 0.000
_refine_ls_shift/su_mean 0.000
_refine_ls_structure_factor_coef Fsqd
_refine_ls_weighting_details 'w=1/[\s^2^(Fo^2^)+(0.0656P)^2^+0.3085P] where P=(Fo^2^+2Fc^2^)/3'
_refine_ls_weighting_scheme calc
_refine_ls_wR_factor_gt 0.1391
_refine_ls_wR_factor_ref 0.1533
_reflns_Friedel_coverage 0.000
_reflns_number_gt 5288
_reflns_number_total 7220
_reflns_threshold_expression 'I > 2\s(I)'
_cod_data_source_file c9ce01734h2.cif
_cod_data_source_block 1
_cod_depositor_comments
;Adding full bibliography for 7239775--7239779.cif.

 Adding full bibliography for 7239775--7239779.cif.
;
_cod_original_cell_volume 1116.62(11)
_cod_database_code 7239775
_shelx_shelxl_version_number 2018/3
_chemical_oxdiff_formula 'c32 h26 n6 br2'
_shelx_space_group_comment
;
The symmetry employed for this shelxl refinement is uniquely defined
by the following loop, which should always be used as a source of
symmetry information in preference to the above space-group names.
They are only intended as comments.
;
_reflns_odcompleteness_completeness 99.85
_reflns_odcompleteness_iscentric 1
_reflns_odcompleteness_theta 30.44
_olex2_refinement_description
;
1. Fixed Uiso
 At 1.2 times of:
  All C(H) groups
2.a Ternary CH refined with riding coordinates:
 C11(H11), C12(H12), C8(H8)
2.b Aromatic/amide H refined with riding coordinates:
 C25(H25), C23(H23), C20(H20), C28(H28), C22(H22), C21(H21), C14(H14),
 C26(H26), C27(H27), C17(H17), C1(H1), C5(H5), C4(H4), C16(H16), C6(H6),
 C15(H15), C10(H10), C7(H7), C2(H2), C3(H3), C9(H9)
;
_olex2_submission_special_instructions 'No special instructions were received'

loop_
_space_group_symop_operation_xyz
'x, y, z'
'-x, -y, -z'

loop_
_atom_site_label
_atom_site_type_symbol
_atom_site_fract_x
_atom_site_fract_y
_atom_site_fract_z
_atom_site_U_iso_or_equiv
_atom_site_adp_type
_atom_site_occupancy
_atom_site_site_symmetry_order
_atom_site_calc_flag
_atom_site_refinement_flags_posn
Fe1 Fe 0.12812(3) 0.29378(3) 0.68775(2) 0.04967(12) Uani 1 1 d .
C24 C 0.5243(2) 0.15876(19) 0.26005(15) 0.0388(4) Uani 1 1 d .
C19 C 0.5766(2) 0.40674(19) 0.20065(15) 0.0383(3) Uani 1 1 d .
C29 C 0.6315(2) 0.16117(19) 0.15733(15) 0.0416(4) Uani 1 1 d .
C11 C 0.5600(2) 0.2678(2) 0.30230(14) 0.0390(4) Uani 1 1 d .
H11 H 0.484487 0.266284 0.374092 0.047 Uiso 1 1 calc R
C0AA C 0.6849(2) 0.4093(2) 0.09838(15) 0.0406(4) Uani 1 1 d .
C13 C 0.7147(2) 0.2394(2) 0.31433(16) 0.0428(4) Uani 1 1 d .
C12 C 0.7599(2) 0.2719(2) 0.11216(16) 0.0445(4) Uani 1 1 d .
H12 H 0.835496 0.273524 0.040316 0.053 Uiso 1 1 calc R
C25 C 0.3996(2) 0.0668(2) 0.31205(18) 0.0509(5) Uani 1 1 d .
H25 H 0.328930 0.065318 0.380643 0.061 Uiso 1 1 calc R
C18 C 0.8229(2) 0.2411(2) 0.21175(18) 0.0464(4) Uani 1 1 d .
C23 C 0.7099(2) 0.5267(2) -0.00237(17) 0.0502(5) Uani 1 1 d .
H23 H 0.782854 0.529058 -0.070241 0.060 Uiso 1 1 calc R
C20 C 0.4921(2) 0.5199(2) 0.20132(18) 0.0486(4) Uani 1 1 d .
H20 H 0.419751 0.518205 0.269273 0.058 Uiso 1 1 calc R
C28 C 0.6131(3) 0.0699(2) 0.10768(19) 0.0576(6) Uani 1 1 d .
H28 H 0.685008 0.069557 0.040203 0.069 Uiso 1 1 calc R
C22 C 0.6256(3) 0.6413(2) -0.00205(19) 0.0558(5) Uani 1 1 d .
H22 H 0.642461 0.721130 -0.069659 0.067 Uiso 1 1 calc R
C21 C 0.5167(3) 0.6369(2) 0.0986(2) 0.0571(5) Uani 1 1 d .
H21 H 0.458793 0.713322 0.097724 0.068 Uiso 1 1 calc R
C14 C 0.7528(3) 0.2129(2) 0.4138(2) 0.0579(6) Uani 1 1 d .
H14 H 0.681211 0.213272 0.481386 0.069 Uiso 1 1 calc R
C26 C 0.3807(3) -0.0238(3) 0.2606(2) 0.0675(7) Uani 1 1 d .
H26 H 0.296537 -0.086216 0.294554 0.081 Uiso 1 1 calc R
C27 C 0.4865(4) -0.0215(2) 0.1593(2) 0.0706(7) Uani 1 1 d .
H27 H 0.472673 -0.082144 0.125198 0.085 Uiso 1 1 calc R
C17 C 0.9686(2) 0.2152(3) 0.2098(3) 0.0671(7) Uani 1 1 d .
H17 H 1.041181 0.215747 0.142360 0.081 Uiso 1 1 calc R
C1 C 0.3057(3) 0.2051(4) 0.6123(2) 0.0849(10) Uani 1 1 d .
H1 H 0.347590 0.124926 0.650828 0.102 Uiso 1 1 calc R
C5 C 0.1956(3) 0.2085(4) 0.5645(2) 0.0758(8) Uani 1 1 d .
H5 H 0.149882 0.130535 0.565318 0.091 Uiso 1 1 calc R
C4 C 0.1634(4) 0.3430(4) 0.5156(2) 0.0754(8) Uani 1 1 d .
H4 H 0.092032 0.371763 0.477406 0.090 Uiso 1 1 calc R
C16 C 1.0057(3) 0.1882(3) 0.3107(3) 0.0838(10) Uani 1 1 d .
H16 H 1.104011 0.171519 0.309982 0.101 Uiso 1 1 calc R
C6 C -0.0556(4) 0.1821(4) 0.8143(3) 0.0881(10) Uani 1 1 d .
H6 H -0.102805 0.104620 0.815651 0.106 Uiso 1 1 calc R
C15 C 0.8992(4) 0.1859(3) 0.4108(3) 0.0787(9) Uani 1 1 d .
H15 H 0.925792 0.165937 0.477581 0.094 Uiso 1 1 calc R
C10 C 0.0564(4) 0.1781(5) 0.8593(2) 0.1032(14) Uani 1 1 d .
H10 H 0.099774 0.098371 0.896637 0.124 Uiso 1 1 calc R
C7 C -0.0873(4) 0.3136(6) 0.7682(3) 0.1178(17) Uani 1 1 d .
H7 H -0.160767 0.342844 0.732229 0.141 Uiso 1 1 calc R
C2 C 0.3454(3) 0.3440(6) 0.5936(3) 0.1095(16) Uani 1 1 d .
H2 H 0.417028 0.373266 0.616948 0.131 Uiso 1 1 calc R
C3 C 0.2518(4) 0.4304(4) 0.5309(3) 0.0938(12) Uani 1 1 d .
H3 H 0.251211 0.527594 0.505298 0.113 Uiso 1 1 calc R
C9 C 0.0949(5) 0.3169(8) 0.8389(4) 0.139(2) Uani 1 1 d .
H9 H 0.167938 0.347696 0.860095 0.167 Uiso 1 1 calc R
C8 C 0.0013(8) 0.3983(4) 0.7807(4) 0.149(3) Uani 1 1 d .
H8 H -0.001325 0.500482 0.755221 0.179 Uiso 1 1 calc R

loop_
_atom_site_aniso_label
_atom_site_aniso_U_11
_atom_site_aniso_U_22
_atom_site_aniso_U_33
_atom_site_aniso_U_23
_atom_site_aniso_U_13
_atom_site_aniso_U_12
Fe1 0.04489(17) 0.0579(2) 0.04392(17) -0.02435(14) -0.00431(12) 0.00168(13)
C24 0.0419(8) 0.0348(8) 0.0392(8) -0.0105(7) -0.0171(7) 0.0066(7)
C19 0.0428(9) 0.0361(8) 0.0384(8) -0.0159(7) -0.0142(7) 0.0047(7)
C29 0.0523(10) 0.0334(8) 0.0400(8) -0.0138(7) -0.0173(8) 0.0116(7)
C11 0.0385(8) 0.0437(9) 0.0324(7) -0.0153(7) -0.0070(6) 0.0035(7)
C0AA 0.0427(9) 0.0384(9) 0.0389(8) -0.0149(7) -0.0105(7) 0.0037(7)
C13 0.0447(9) 0.0370(9) 0.0450(9) -0.0105(7) -0.0177(8) 0.0012(7)
C12 0.0431(9) 0.0420(10) 0.0374(8) -0.0131(7) -0.0015(7) 0.0074(7)
C25 0.0501(10) 0.0468(11) 0.0510(10) -0.0087(9) -0.0209(9) -0.0021(9)
C18 0.0403(9) 0.0374(9) 0.0541(10) -0.0108(8) -0.0133(8) 0.0042(7)
C23 0.0572(11) 0.0448(11) 0.0409(9) -0.0101(8) -0.0118(8) -0.0032(9)
C20 0.0560(11) 0.0451(10) 0.0534(11) -0.0276(9) -0.0194(9) 0.0124(9)
C28 0.0890(17) 0.0446(11) 0.0503(11) -0.0252(9) -0.0306(11) 0.0207(11)
C22 0.0729(14) 0.0388(10) 0.0541(11) -0.0083(9) -0.0286(11) 0.0006(10)
C21 0.0743(15) 0.0388(10) 0.0686(13) -0.0237(10) -0.0349(12) 0.0182(10)
C14 0.0704(14) 0.0501(12) 0.0556(12) -0.0104(10) -0.0337(11) -0.0026(10)
C26 0.0836(17) 0.0478(12) 0.0754(16) -0.0119(11) -0.0417(14) -0.0110(12)
C27 0.112(2) 0.0428(12) 0.0807(17) -0.0279(11) -0.0564(17) 0.0065(13)
C17 0.0393(10) 0.0543(13) 0.0913(18) -0.0149(13) -0.0146(11) 0.0045(9)
C1 0.0653(16) 0.115(3) 0.0585(15) -0.0305(16) -0.0065(12) 0.0352(17)
C5 0.0815(18) 0.088(2) 0.0621(15) -0.0443(15) -0.0086(13) 0.0094(15)
C4 0.0808(18) 0.093(2) 0.0504(13) -0.0274(14) -0.0195(12) 0.0138(16)
C16 0.0556(14) 0.0627(16) 0.130(3) -0.0131(17) -0.0545(18) 0.0052(12)
C6 0.0688(18) 0.104(3) 0.0756(18) -0.0405(18) 0.0112(15) -0.0252(17)
C15 0.0823(19) 0.0669(17) 0.095(2) -0.0111(15) -0.0607(18) -0.0030(14)
C10 0.088(2) 0.132(3) 0.0456(14) -0.0088(17) 0.0009(14) 0.041(2)
C7 0.073(2) 0.162(4) 0.0705(19) -0.020(3) 0.0021(16) 0.060(2)
C2 0.0492(14) 0.216(5) 0.0691(18) -0.078(3) 0.0109(13) -0.039(2)
C3 0.118(3) 0.0709(19) 0.0590(16) -0.0247(14) 0.0215(17) -0.0195(19)
C9 0.091(3) 0.269(7) 0.074(2) -0.109(4) 0.0187(19) -0.070(4)
C8 0.198(6) 0.075(3) 0.107(3) -0.056(2) 0.076(4) -0.022(3)

loop_
_atom_type_symbol
_atom_type_description
_atom_type_scat_dispersion_real
_atom_type_scat_dispersion_imag
_atom_type_scat_source
C C 0.0033 0.0016 'International Tables Vol C Tables 4.2.6.8 and 6.1.1.4'
H H 0.0000 0.0000 'International Tables Vol C Tables 4.2.6.8 and 6.1.1.4'
Fe Fe 0.3463 0.8444 'International Tables Vol C Tables 4.2.6.8 and 6.1.1.4'

loop_
_geom_angle_atom_site_label_1
_geom_angle_atom_site_label_2
_geom_angle_atom_site_label_3
_geom_angle
C1 Fe1 C5 39.27(13)
C1 Fe1 C4 66.29(13)
C1 Fe1 C3 68.28(14)
C4 Fe1 C5 38.84(12)
C6 Fe1 C1 123.27(17)
C6 Fe1 C5 109.24(14)
C6 Fe1 C4 123.68(14)
C6 Fe1 C3 158.03(18)
C10 Fe1 C1 108.35(14)
C10 Fe1 C5 123.17(17)
C10 Fe1 C4 157.50(19)
C10 Fe1 C6 39.25(15)
C10 Fe1 C3 161.3(2)
C7 Fe1 C1 157.5(2)
C7 Fe1 C5 124.1(2)
C7 Fe1 C4 110.44(15)
C7 Fe1 C6 38.27(17)
C7 Fe1 C10 65.56(14)
C7 Fe1 C3 124.54(18)
C2 Fe1 C1 41.09(16)
C2 Fe1 C5 67.63(14)
C2 Fe1 C4 67.86(13)
C2 Fe1 C6 159.0(2)
C2 Fe1 C10 123.63(17)
C2 Fe1 C7 160.6(2)
C2 Fe1 C3 41.68(16)
C3 Fe1 C5 66.64(13)
C3 Fe1 C4 39.56(13)
C9 Fe1 C1 124.4(2)
C9 Fe1 C5 159.4(3)
C9 Fe1 C4 160.3(3)
C9 Fe1 C6 66.83(15)
C9 Fe1 C10 40.9(2)
C9 Fe1 C7 66.35(19)
C9 Fe1 C2 108.32(14)
C9 Fe1 C3 124.7(2)
C8 Fe1 C1 161.6(3)
C8 Fe1 C5 158.4(3)
C8 Fe1 C4 124.8(2)
C8 Fe1 C6 65.47(16)
C8 Fe1 C10 67.19(18)
C8 Fe1 C7 38.7(2)
C8 Fe1 C2 125.1(2)
C8 Fe1 C3 109.83(16)
C8 Fe1 C9 40.4(2)
C29 C24 C11 113.26(15)
C25 C24 C29 120.84(19)
C25 C24 C11 125.88(17)
C0AA C19 C11 113.23(16)
C20 C19 C11 126.18(17)
C20 C19 C0AA 120.50(17)
C24 C29 C12 112.98(16)
C28 C29 C24 119.89(19)
C28 C29 C12 127.13(19)
C24 C11 H11 113.1
C19 C11 C24 104.80(13)
C19 C11 H11 113.1
C13 C11 C24 105.52(15)
C13 C11 C19 106.37(14)
C13 C11 H11 113.1
C19 C0AA C12 113.14(15)
C23 C0AA C19 120.12(18)
C23 C0AA C12 126.68(17)
C18 C13 C11 113.22(16)
C14 C13 C11 126.05(19)
C14 C13 C18 120.7(2)
C29 C12 H12 113.2
C0AA C12 C29 104.88(15)
C0AA C12 H12 113.2
C18 C12 C29 105.52(14)
C18 C12 C0AA 106.25(16)
C18 C12 H12 113.2
C24 C25 H25 120.5
C24 C25 C26 119.0(2)
C26 C25 H25 120.5
C13 C18 C12 113.06(16)
C17 C18 C13 119.8(2)
C17 C18 C12 127.1(2)
C0AA C23 H23 120.2
C0AA C23 C22 119.6(2)
C22 C23 H23 120.2
C19 C20 H20 120.6
C19 C20 C21 118.8(2)
C21 C20 H20 120.6
C29 C28 H28 120.4
C29 C28 C27 119.3(2)
C27 C28 H28 120.4
C23 C22 H22 120.0
C21 C22 C23 119.97(19)
C21 C22 H22 120.0
C20 C21 H21 119.5
C22 C21 C20 121.0(2)
C22 C21 H21 119.5
C13 C14 H14 120.6
C15 C14 C13 118.7(3)
C15 C14 H14 120.6
C25 C26 H26 119.9
C27 C26 C25 120.1(2)
C27 C26 H26 119.9
C28 C27 H27 119.6
C26 C27 C28 120.9(2)
C26 C27 H27 119.6
C18 C17 H17 120.5
C18 C17 C16 118.9(3)
C16 C17 H17 120.5
Fe1 C1 H1 125.6
C5 C1 Fe1 71.06(16)
C5 C1 H1 125.8
C5 C1 C2 108.4(3)
C2 C1 Fe1 69.13(18)
C2 C1 H1 125.8
Fe1 C5 H5 126.1
C1 C5 Fe1 69.66(17)
C1 C5 H5 125.3
C4 C5 Fe1 70.49(16)
C4 C5 C1 109.3(3)
C4 C5 H5 125.3
Fe1 C4 H4 126.1
C5 C4 Fe1 70.66(16)
C5 C4 H4 125.2
C5 C4 C3 109.7(3)
C3 C4 Fe1 69.63(16)
C3 C4 H4 125.2
C17 C16 H16 119.5
C15 C16 C17 120.9(2)
C15 C16 H16 119.5
Fe1 C6 H6 125.4
C10 C6 Fe1 70.16(18)
C10 C6 H6 125.5
C7 C6 Fe1 70.59(19)
C7 C6 H6 125.5
C7 C6 C10 109.1(4)
C14 C15 H15 119.6
C16 C15 C14 120.8(3)
C16 C15 H15 119.6
Fe1 C10 H10 125.1
C6 C10 Fe1 70.59(18)
C6 C10 H10 126.5
C6 C10 C9 107.1(4)
C9 C10 Fe1 69.42(19)
C9 C10 H10 126.5
Fe1 C7 H7 125.3
C6 C7 Fe1 71.14(18)
C6 C7 H7 125.0
C6 C7 C8 110.1(4)
C8 C7 Fe1 70.2(2)
C8 C7 H7 125.0
Fe1 C2 H2 125.1
C1 C2 Fe1 69.78(16)
C1 C2 H2 127.3
C1 C2 C3 105.5(3)
C3 C2 Fe1 69.49(17)
C3 C2 H2 127.3
Fe1 C3 H3 125.5
C4 C3 Fe1 70.82(16)
C4 C3 C2 107.2(3)
C4 C3 H3 126.4
C2 C3 Fe1 68.83(16)
C2 C3 H3 126.4
Fe1 C9 H9 125.2
C10 C9 Fe1 69.7(2)
C10 C9 H9 127.2
C8 C9 Fe1 69.5(2)
C8 C9 C10 105.6(4)
C8 C9 H9 127.2
Fe1 C8 H8 125.9
C7 C8 Fe1 71.1(2)
C7 C8 C9 108.2(4)
C7 C8 H8 125.9
C9 C8 Fe1 70.1(2)
C9 C8 H8 125.9

loop_
_geom_bond_atom_site_label_1
_geom_bond_atom_site_label_2
_geom_bond_distance
Fe1 C1 2.018(3)
Fe1 C5 2.036(3)
Fe1 C4 2.033(3)
Fe1 C6 2.016(3)
Fe1 C10 2.011(3)
Fe1 C7 2.010(3)
Fe1 C2 2.009(3)
Fe1 C3 2.018(3)
Fe1 C9 2.007(3)
Fe1 C8 1.998(3)
C24 C29 1.397(3)
C24 C11 1.522(2)
C24 C25 1.374(3)
C19 C11 1.519(2)
C19 C0AA 1.397(2)
C19 C20 1.375(3)
C29 C12 1.526(3)
C29 C28 1.375(3)
C11 H11 0.9800
C11 C13 1.514(3)
C0AA C12 1.520(3)
C0AA C23 1.377(3)
C13 C18 1.403(3)
C13 C14 1.383(3)
C12 H12 0.9800
C12 C18 1.518(3)
C25 H25 0.9300
C25 C26 1.390(3)
C18 C17 1.378(3)
C23 H23 0.9300
C23 C22 1.384(3)
C20 H20 0.9300
C20 C21 1.390(3)
C28 H28 0.9300
C28 C27 1.385(4)
C22 H22 0.9300
C22 C21 1.379(3)
C21 H21 0.9300
C14 H14 0.9300
C14 C15 1.382(4)
C26 H26 0.9300
C26 C27 1.379(4)
C27 H27 0.9300
C17 H17 0.9300
C17 C16 1.393(4)
C1 H1 0.9300
C1 C5 1.362(4)
C1 C2 1.413(5)
C5 H5 0.9300
C5 C4 1.353(4)
C4 H4 0.9300
C4 C3 1.371(5)
C16 H16 0.9300
C16 C15 1.371(5)
C6 H6 0.9300
C6 C10 1.353(5)
C6 C7 1.320(6)
C15 H15 0.9300
C10 H10 0.9300
C10 C9 1.402(7)
C7 H7 0.9300
C7 C8 1.330(7)
C2 H2 0.9300
C2 C3 1.433(6)
C3 H3 0.9300
C9 H9 0.9300
C9 C8 1.383(8)
C8 H8 0.9800

loop_
_geom_torsion_atom_site_label_1
_geom_torsion_atom_site_label_2
_geom_torsion_atom_site_label_3
_geom_torsion_atom_site_label_4
_geom_torsion
Fe1 C1 C5 C4 59.5(2)
Fe1 C1 C2 C3 -60.70(19)
Fe1 C5 C4 C3 58.9(2)
Fe1 C4 C3 C2 59.49(19)
Fe1 C6 C10 C9 60.1(2)
Fe1 C6 C7 C8 -59.6(3)
Fe1 C10 C9 C8 60.6(2)
Fe1 C7 C8 C9 -60.6(3)
Fe1 C2 C3 C4 -60.8(2)
Fe1 C9 C8 C7 61.2(3)
C24 C29 C12 C0AA -56.50(19)
C24 C29 C12 C18 55.5(2)
C24 C29 C28 C27 1.3(3)
C24 C11 C13 C18 55.6(2)
C24 C11 C13 C14 -124.0(2)
C24 C25 C26 C27 0.4(3)
C19 C11 C13 C18 -55.4(2)
C19 C11 C13 C14 125.1(2)
C19 C0AA C12 C29 55.9(2)
C19 C0AA C12 C18 -55.6(2)
C19 C0AA C23 C22 -0.9(3)
C19 C20 C21 C22 -1.2(3)
C29 C24 C11 C19 55.94(19)
C29 C24 C11 C13 -56.14(19)
C29 C24 C25 C26 -0.3(3)
C29 C12 C18 C13 -56.0(2)
C29 C12 C18 C17 123.5(2)
C29 C28 C27 C26 -1.3(4)
C11 C24 C29 C12 0.5(2)
C11 C24 C29 C28 -179.06(17)
C11 C24 C25 C26 177.98(19)
C11 C19 C0AA C12 0.6(2)
C11 C19 C0AA C23 178.03(17)
C11 C19 C20 C21 -176.55(18)
C11 C13 C18 C12 0.4(2)
C11 C13 C18 C17 -179.20(19)
C11 C13 C14 C15 178.6(2)
C0AA C19 C11 C24 -56.66(19)
C0AA C19 C11 C13 54.8(2)
C0AA C19 C20 C21 -0.2(3)
C0AA C12 C18 C13 55.0(2)
C0AA C12 C18 C17 -125.5(2)
C0AA C23 C22 C21 -0.5(3)
C13 C18 C17 C16 -0.2(4)
C13 C14 C15 C16 1.4(4)
C12 C29 C28 C27 -178.1(2)
C12 C0AA C23 C22 176.14(19)
C12 C18 C17 C16 -179.7(2)
C25 C24 C29 C12 179.00(17)
C25 C24 C29 C28 -0.5(3)
C25 C24 C11 C19 -122.49(19)
C25 C24 C11 C13 125.43(19)
C25 C26 C27 C28 0.4(4)
C18 C13 C14 C15 -1.0(3)
C18 C17 C16 C15 0.6(4)
C23 C0AA C12 C29 -121.3(2)
C23 C0AA C12 C18 127.2(2)
C23 C22 C21 C20 1.6(3)
C20 C19 C11 C24 119.93(19)
C20 C19 C11 C13 -128.60(19)
C20 C19 C0AA C12 -176.17(17)
C20 C19 C0AA C23 1.2(3)
C28 C29 C12 C0AA 123.0(2)
C28 C29 C12 C18 -125.0(2)
C14 C13 C18 C12 180.00(18)
C14 C13 C18 C17 0.4(3)
C17 C16 C15 C14 -1.2(5)
C1 C5 C4 Fe1 -59.01(19)
C1 C5 C4 C3 -0.2(3)
C1 C2 C3 Fe1 60.90(18)
C1 C2 C3 C4 0.1(3)
C5 C1 C2 Fe1 60.48(19)
C5 C1 C2 C3 -0.2(3)
C5 C4 C3 Fe1 -59.5(2)
C5 C4 C3 C2 0.0(3)
C6 C10 C9 Fe1 -60.9(2)
C6 C10 C9 C8 -0.3(4)
C6 C7 C8 Fe1 60.2(3)
C6 C7 C8 C9 -0.4(4)
C10 C6 C7 Fe1 59.8(2)
C10 C6 C7 C8 0.2(4)
C10 C9 C8 Fe1 -60.8(2)
C10 C9 C8 C7 0.4(4)
C7 C6 C10 Fe1 -60.1(2)
C7 C6 C10 C9 0.0(4)
C2 C1 C5 Fe1 -59.28(19)
C2 C1 C5 C4 0.2(3)
